data_7714543
loop_
_publ_author_name
'Gupta, Gajendra'
'Gusm&#xe3;o, Filipe'
'Paul, Anup'
'&#x160;ljuki&#x107;, Biljana'
'Santos, Diogo M. F.'
'Lee, Junseong'
'Guedes da Silva, M F&#xe1;tima C'
'Pombeiro, Armando J. L.'
'Lee, Chang Yeon'

_publ_section_title
;
 A mixed-ligand Co metal-organic framework and its carbon composites as
 excellent electrocatalysts for the oxygen evolution reaction in
 green-energy devices.
;
_journal_issue 11
_journal_name_full 'Dalton transactions (Cambridge, England : 2003)'
_journal_page_first 5001
_journal_page_last 5009
_journal_paper_doi 10.1039/d3dt02421k
_journal_volume 53
_journal_year 2024
_chemical_formula_moiety 'C38 H29 B Co F2 N4 O6, H2 O'
_chemical_formula_sum 'C38 H31 B Co F2 N4 O7'
_chemical_formula_weight 763.41
_space_group_crystal_system triclinic
_space_group_IT_number 2
_space_group_name_Hall '-P 1'
_space_group_name_H-M_alt 'P -1'
_atom_sites_solution_hydrogens mixed
_atom_sites_solution_primary direct
_audit_creation_date 2023-03-25
_audit_creation_method
;
Olex2 1.5
(compiled 2023.03.06 svn.rbb2c1857 for OlexSys, GUI svn.r6748)
;
_audit_update_record
;
2023-03-25 deposited with the CCDC.	2023-11-23 downloaded from the CCDC.
;
_cell_angle_alpha 91.472(2)
_cell_angle_beta 100.354(2)
_cell_angle_gamma 103.714(2)
_cell_formula_units_Z 2
_cell_length_a 10.3351(4)
_cell_length_b 10.7704(4)
_cell_length_c 15.9693(5)
_cell_measurement_reflns_used 6076
_cell_measurement_temperature 100
_cell_measurement_theta_max 25.771
_cell_measurement_theta_min 2.266
_cell_volume 1694.45(11)
_computing_cell_refinement 'SAINT v8.34A (Bruker, 2013)'
_computing_data_reduction 'SAINT v8.34A (Bruker, 2013)'
_computing_molecular_graphics 'Olex2 1.5 (Dolomanov et al., 2009)'
_computing_publication_material 'Olex2 1.5 (Dolomanov et al., 2009)'
_computing_structure_refinement 'XL  (Sheldrick, 2008)'
_computing_structure_solution 'XS  (Sheldrick, 2008)'
_diffrn_ambient_temperature 100
_diffrn_measured_fraction_theta_full 0.989
_diffrn_measured_fraction_theta_max 0.981
_diffrn_measurement_device_type 'Bruker APEX-II CCD'
_diffrn_measurement_method '\f and \w scans'
_diffrn_radiation_type MoK\a
_diffrn_radiation_wavelength 0.71073
_diffrn_reflns_av_R_equivalents 0.0815
_diffrn_reflns_av_unetI/netI 0.1124
_diffrn_reflns_Laue_measured_fraction_full 0.989
_diffrn_reflns_Laue_measured_fraction_max 0.981
_diffrn_reflns_limit_h_max 12
_diffrn_reflns_limit_h_min -12
_diffrn_reflns_limit_k_max 11
_diffrn_reflns_limit_k_min -13
_diffrn_reflns_limit_l_max 19
_diffrn_reflns_limit_l_min -19
_diffrn_reflns_number 16829
_diffrn_reflns_point_group_measured_fraction_full 0.989
_diffrn_reflns_point_group_measured_fraction_max 0.981
_diffrn_reflns_theta_full 25.242
_diffrn_reflns_theta_max 25.810
_diffrn_reflns_theta_min 2.067
_diffrn_source_current 30.0
_diffrn_source_power 1.5
_diffrn_source_voltage 50.0
_diffrn_standards_number 0
_exptl_absorpt_coefficient_mu 0.576
_exptl_absorpt_correction_T_max 0.7453
_exptl_absorpt_correction_T_min 0.5944
_exptl_absorpt_correction_type multi-scan
_exptl_absorpt_process_details
;
SADABS-2014/2 (Bruker,2014/2) was used for absorption correction.
wR2(int) was 0.0725 before and 0.0524 after correction.
The Ratio of minimum to maximum transmission is 0.7975.
The \l/2 correction factor is 0.00150.
;
_exptl_crystal_density_diffrn 1.496
_exptl_crystal_description block
_exptl_crystal_F_000 786
_exptl_crystal_size_max 0.1
_exptl_crystal_size_mid 0.1
_exptl_crystal_size_min 0.1
_refine_diff_density_max 0.898
_refine_diff_density_min -0.670
_refine_diff_density_rms 0.086
_refine_ls_extinction_method none
_refine_ls_goodness_of_fit_ref 1.011
_refine_ls_hydrogen_treatment constr
_refine_ls_matrix_type full
_refine_ls_number_parameters 486
_refine_ls_number_reflns 6408
_refine_ls_number_restraints 0
_refine_ls_restrained_S_all 1.011
_refine_ls_R_factor_all 0.1237
_refine_ls_R_factor_gt 0.0628
_refine_ls_shift/su_max 0.000
_refine_ls_shift/su_mean 0.000
_refine_ls_structure_factor_coef Fsqd
_refine_ls_weighting_details 'w=1/[\s^2^(Fo^2^)+(0.0529P)^2^+1.8094P] where P=(Fo^2^+2Fc^2^)/3'
_refine_ls_weighting_scheme calc
_refine_ls_wR_factor_gt 0.1227
_refine_ls_wR_factor_ref 0.1464
_reflns_Friedel_coverage 0.000
_reflns_number_gt 3916
_reflns_number_total 6408
_reflns_threshold_expression 'I > 2\s(I)'
_cod_data_source_file d3dt02421k2.cif
_cod_data_source_block inu6-re-2
_cod_depositor_comments 'Adding full bibliography for 7714543.cif.'
_cod_database_code 7714543
_shelxl_version_number 2014-3
_shelx_space_group_comment
;
The symmetry employed for this shelxl refinement is uniquely defined
by the following loop, which should always be used as a source of
symmetry information in preference to the above space-group names.
They are only intended as comments.
;
_shelx_estimated_absorpt_t_max 0.945
_shelx_estimated_absorpt_t_min 0.945
_olex2_refinement_description
;
1. Fixed Uiso
 At 1.2 times of:
  All C(H) groups
 At 1.5 times of:
  All C(H,H,H) groups, All O(H) groups, All O(H,H) groups
2.a Free rotating group:
 O7(H7A,H7B)
2.b Aromatic/amide H refined with riding coordinates:
 C1(H1), C2(H2), C4(H4), C5(H5A), C14(H14), C15(H15), C16(H16), C17(H17),
 C18(H18), C25(H25), C26(H26), C29(H29), C30(H30), C32(H32), C34(H34), C36(H36)
2.c Idealised Me refined as rotating group:
 C10(H10A,H10B,H10C), C11(H11A,H11B,H11C), C23(H23A,H23B,H23C), C24(H24A,H24B,
 H24C)
2.d Idealised tetrahedral OH refined as rotating group:
 O5(H5)
;
_olex2_submission_special_instructions 'No special instructions were received'

loop_
_space_group_symop_operation_xyz
'x, y, z'
'-x, -y, -z'

loop_
_atom_site_label
_atom_site_type_symbol
_atom_site_fract_x
_atom_site_fract_y
_atom_site_fract_z
_atom_site_U_iso_or_equiv
_atom_site_adp_type
_atom_site_occupancy
_atom_site_site_symmetry_order
_atom_site_calc_flag
_atom_site_refinement_flags_posn
_atom_site_refinement_flags_adp
_atom_site_refinement_flags_occupancy
_atom_site_disorder_assembly
_atom_site_disorder_group
Co1 Co 0.38839(6) -0.37338(6) 0.52981(4) 0.02221(19) Uani 1 1 d . . . . .
F1 F 0.2304(2) 0.2579(2) 0.08281(17) 0.0298(6) Uani 1 1 d . . . . .
F2 F 0.1530(2) 0.0801(2) -0.00876(16) 0.0278(6) Uani 1 1 d . . . . .
O1 O 0.3074(3) -0.2249(3) 0.5875(2) 0.0315(8) Uani 1 1 d . . . . .
O2 O 0.1656(3) -0.3980(3) 0.5282(2) 0.0383(9) Uani 1 1 d . . . . .
O3 O -0.3305(3) -0.4612(3) 0.5463(2) 0.0295(8) Uani 1 1 d . . . . .
O4 O -0.4075(3) -0.2871(3) 0.5596(2) 0.0288(8) Uani 1 1 d . . . . .
O5 O -0.0899(4) 0.1355(3) 0.6300(3) 0.0491(10) Uani 1 1 d . . . . .
H5 H -0.0651 0.2156 0.6387 0.074 Uiso 1 1 calc R U . . .
O6 O 0.1274(4) 0.1612(3) 0.6231(3) 0.0517(11) Uani 1 1 d . . . . .
N1 N 0.3879(4) -0.2666(3) 0.4185(2) 0.0243(9) Uani 1 1 d . . . . .
N2 N 0.4138(4) 0.5377(3) -0.3533(2) 0.0240(9) Uani 1 1 d . . . . .
N3 N 0.3494(3) 0.0923(3) 0.1016(2) 0.0227(9) Uani 1 1 d . . . . .
N4 N 0.3631(4) 0.2291(3) -0.0203(2) 0.0227(9) Uani 1 1 d . . . . .
C1 C 0.4660(5) -0.1457(4) 0.4273(3) 0.0308(12) Uani 1 1 d . . . . .
H1 H 0.5172 -0.1134 0.4823 0.037 Uiso 1 1 calc R U . . .
C2 C 0.4758(5) -0.0669(4) 0.3616(3) 0.0307(12) Uani 1 1 d . . . . .
H2 H 0.5326 0.0175 0.3717 0.037 Uiso 1 1 calc R U . . .
C3 C 0.4025(4) -0.1105(4) 0.2800(3) 0.0237(11) Uani 1 1 d . . . . .
C4 C 0.3217(5) -0.2359(4) 0.2703(3) 0.0279(11) Uani 1 1 d . . . . .
H4 H 0.2695 -0.2705 0.2160 0.034 Uiso 1 1 calc R U . . .
C5 C 0.3179(5) -0.3094(4) 0.3400(3) 0.0267(11) Uani 1 1 d . . . . .
H5A H 0.2628 -0.3946 0.3317 0.032 Uiso 1 1 calc R U . . .
C6 C 0.4123(4) -0.0250(4) 0.2096(3) 0.0240(11) Uani 1 1 d . . . . .
C7 C 0.5313(5) 0.0431(4) 0.1859(3) 0.0252(11) Uani 1 1 d . . . . .
C8 C 0.4909(4) 0.1185(4) 0.1194(3) 0.0205(10) Uani 1 1 d . . . . .
C9 C 0.3018(4) 0.0071(4) 0.1570(3) 0.0256(11) Uani 1 1 d . . . . .
C10 C 0.6716(4) 0.0310(5) 0.2214(3) 0.0302(12) Uani 1 1 d . . . . .
H10A H 0.7133 0.0074 0.1749 0.045 Uiso 1 1 calc R U . . .
H10B H 0.6672 -0.0353 0.2624 0.045 Uiso 1 1 calc R U . . .
H10C H 0.7262 0.1131 0.2502 0.045 Uiso 1 1 calc R U . . .
C11 C 0.1553(5) -0.0346(5) 0.1598(3) 0.0374(13) Uani 1 1 d . . . . .
H11A H 0.1066 -0.0857 0.1070 0.056 Uiso 1 1 calc R U . . .
H11B H 0.1193 0.0408 0.1658 0.056 Uiso 1 1 calc R U . . .
H11C H 0.1432 -0.0866 0.2086 0.056 Uiso 1 1 calc R U . . .
C12 C 0.5680(4) 0.2093(4) 0.0737(3) 0.0206(10) Uani 1 1 d . . . . .
C13 C 0.7170(4) 0.2473(4) 0.1018(3) 0.0226(10) Uani 1 1 d . . . . .
C14 C 0.7779(5) 0.3392(5) 0.1682(3) 0.0316(12) Uani 1 1 d . . . . .
H14 H 0.7233 0.3805 0.1955 0.038 Uiso 1 1 calc R U . . .
C15 C 0.9170(5) 0.3716(6) 0.1954(4) 0.0443(15) Uani 1 1 d . . . . .
H15 H 0.9582 0.4348 0.2411 0.053 Uiso 1 1 calc R U . . .
C16 C 0.9954(5) 0.3111(5) 0.1555(4) 0.0389(13) Uani 1 1 d . . . . .
H16 H 1.0912 0.3329 0.1738 0.047 Uiso 1 1 calc R U . . .
C17 C 0.9363(5) 0.2195(5) 0.0893(3) 0.0345(13) Uani 1 1 d . . . . .
H17 H 0.9909 0.1780 0.0623 0.041 Uiso 1 1 calc R U . . .
C18 C 0.7985(5) 0.1885(4) 0.0625(3) 0.0294(11) Uani 1 1 d . . . . .
H18 H 0.7580 0.1259 0.0164 0.035 Uiso 1 1 calc R U . . .
C19 C 0.5034(4) 0.2632(4) 0.0039(3) 0.0189(10) Uani 1 1 d . . . . .
C20 C 0.5576(4) 0.3463(4) -0.0564(3) 0.0212(10) Uani 1 1 d . . . . .
C21 C 0.4461(4) 0.3569(4) -0.1170(3) 0.0220(10) Uani 1 1 d . . . . .
C22 C 0.3277(5) 0.2852(4) -0.0919(3) 0.0257(11) Uani 1 1 d . . . . .
C23 C 0.7028(4) 0.4107(5) -0.0563(3) 0.0300(12) Uani 1 1 d . . . . .
H23A H 0.7406 0.4672 -0.0042 0.045 Uiso 1 1 calc R U . . .
H23B H 0.7084 0.4613 -0.1062 0.045 Uiso 1 1 calc R U . . .
H23C H 0.7547 0.3458 -0.0584 0.045 Uiso 1 1 calc R U . . .
C24 C 0.1828(5) 0.2757(5) -0.1317(3) 0.0355(13) Uani 1 1 d . . . . .
H24A H 0.1452 0.1939 -0.1658 0.053 Uiso 1 1 calc R U . . .
H24B H 0.1779 0.3465 -0.1686 0.053 Uiso 1 1 calc R U . . .
H24C H 0.1304 0.2805 -0.0869 0.053 Uiso 1 1 calc R U . . .
C25 C 0.3492(5) 0.4160(4) -0.3465(3) 0.0302(12) Uani 1 1 d . . . . .
H25 H 0.2912 0.3691 -0.3958 0.036 Uiso 1 1 calc R U . . .
C26 C 0.3624(5) 0.3555(5) -0.2719(3) 0.0317(12) Uani 1 1 d . . . . .
H26 H 0.3166 0.2680 -0.2712 0.038 Uiso 1 1 calc R U . . .
C27 C 0.4425(4) 0.4216(4) -0.1974(3) 0.0230(11) Uani 1 1 d . . . . .
C29 C 0.5135(4) 0.5457(4) -0.2049(3) 0.0234(10) Uani 1 1 d . . . . .
H29 H 0.5733 0.5940 -0.1566 0.028 Uiso 1 1 calc R U . . .
C30 C 0.4972(5) 0.5996(4) -0.2829(3) 0.0257(11) Uani 1 1 d . . . . .
H30 H 0.5477 0.6846 -0.2866 0.031 Uiso 1 1 calc R U . . .
C31 C 0.0718(5) -0.2326(4) 0.5772(3) 0.0273(11) Uani 1 1 d . . . . .
C32 C -0.0598(5) -0.3108(4) 0.5672(3) 0.0273(11) Uani 1 1 d . . . . .
H32 H -0.0750 -0.4002 0.5543 0.033 Uiso 1 1 calc R U . . .
C33 C -0.1693(5) -0.2597(4) 0.5759(3) 0.0261(11) Uani 1 1 d . . . . .
C34 C -0.1452(5) -0.1273(4) 0.5946(3) 0.0296(12) Uani 1 1 d . . . . .
H34 H -0.2185 -0.0911 0.6010 0.036 Uiso 1 1 calc R U . . .
C35 C -0.0157(5) -0.0491(4) 0.6038(3) 0.0286(11) Uani 1 1 d . . . . .
C36 C 0.0917(5) -0.1018(5) 0.5943(3) 0.0315(12) Uani 1 1 d . . . . .
H36 H 0.1801 -0.0473 0.5995 0.038 Uiso 1 1 calc R U . . .
C37 C 0.1937(5) -0.2875(4) 0.5660(3) 0.0300(12) Uani 1 1 d . . . . .
C38 C -0.3137(5) -0.3436(4) 0.5599(3) 0.0244(11) Uani 1 1 d . . . . .
C39 C 0.0145(6) 0.0907(5) 0.6189(3) 0.0369(13) Uani 1 1 d . . . . .
B1 B 0.2672(5) 0.1641(5) 0.0385(3) 0.0219(12) Uani 1 1 d . . . . .
O7 O 0.0050(5) -0.3916(4) 0.3684(3) 0.0631(12) Uani 1 1 d G . . . .
H7A H -0.0800 -0.4112 0.3670 0.095 Uiso 1 1 d G U . . .
H7B H 0.0402 -0.3878 0.4211 0.095 Uiso 1 1 d G U . . .

loop_
_atom_site_aniso_label
_atom_site_aniso_U_11
_atom_site_aniso_U_22
_atom_site_aniso_U_33
_atom_site_aniso_U_23
_atom_site_aniso_U_13
_atom_site_aniso_U_12
Co1 0.0302(4) 0.0186(3) 0.0171(4) 0.0107(3) 0.0053(3) 0.0029(3)
F1 0.0283(14) 0.0295(15) 0.0328(17) 0.0058(13) 0.0088(12) 0.0069(12)
F2 0.0268(14) 0.0247(14) 0.0282(16) 0.0119(12) 0.0024(12) 0.0001(11)
O1 0.0253(18) 0.043(2) 0.029(2) 0.0114(16) 0.0058(16) 0.0112(16)
O2 0.0318(19) 0.035(2) 0.047(2) 0.0022(18) 0.0063(17) 0.0076(16)
O3 0.039(2) 0.0245(19) 0.0208(19) 0.0046(14) 0.0056(15) -0.0007(15)
O4 0.0299(18) 0.0274(18) 0.033(2) 0.0152(15) 0.0112(15) 0.0097(15)
O5 0.068(3) 0.026(2) 0.061(3) 0.011(2) 0.026(2) 0.0154(19)
O6 0.045(2) 0.029(2) 0.068(3) 0.0055(19) -0.003(2) -0.0056(18)
N1 0.035(2) 0.019(2) 0.019(2) 0.0082(17) 0.0064(18) 0.0045(17)
N2 0.028(2) 0.024(2) 0.018(2) 0.0085(17) 0.0020(18) 0.0035(17)
N3 0.0211(19) 0.027(2) 0.020(2) 0.0132(17) 0.0066(17) 0.0031(16)
N4 0.025(2) 0.024(2) 0.020(2) 0.0146(17) 0.0040(17) 0.0079(16)
C1 0.047(3) 0.020(3) 0.021(3) 0.007(2) 0.001(2) 0.001(2)
C2 0.043(3) 0.018(2) 0.022(3) 0.012(2) -0.001(2) -0.004(2)
C3 0.025(2) 0.025(3) 0.021(3) 0.009(2) 0.006(2) 0.004(2)
C4 0.034(3) 0.024(3) 0.021(3) 0.010(2) 0.003(2) 0.000(2)
C5 0.031(3) 0.022(3) 0.023(3) 0.005(2) 0.002(2) 0.001(2)
C6 0.030(3) 0.024(3) 0.014(3) 0.009(2) 0.002(2) 0.000(2)
C7 0.030(3) 0.025(3) 0.019(3) 0.013(2) 0.004(2) 0.003(2)
C8 0.021(2) 0.018(2) 0.019(3) 0.0057(19) -0.0006(19) 0.0025(18)
C9 0.027(2) 0.025(3) 0.022(3) 0.013(2) 0.001(2) 0.001(2)
C10 0.032(3) 0.033(3) 0.030(3) 0.024(2) 0.009(2) 0.010(2)
C11 0.030(3) 0.047(3) 0.036(3) 0.027(3) 0.009(2) 0.007(2)
C12 0.026(2) 0.023(2) 0.015(2) 0.0067(19) 0.0068(19) 0.0067(19)
C13 0.024(2) 0.022(2) 0.020(3) 0.011(2) -0.001(2) 0.0051(19)
C14 0.032(3) 0.040(3) 0.025(3) -0.001(2) 0.006(2) 0.012(2)
C15 0.028(3) 0.056(4) 0.042(4) -0.010(3) -0.001(3) 0.003(3)
C16 0.021(3) 0.051(3) 0.040(3) -0.004(3) -0.002(2) 0.008(2)
C17 0.030(3) 0.042(3) 0.034(3) 0.002(3) 0.007(2) 0.015(2)
C18 0.034(3) 0.026(3) 0.025(3) 0.004(2) -0.001(2) 0.007(2)
C19 0.023(2) 0.019(2) 0.016(2) 0.0094(19) 0.0053(19) 0.0062(18)
C20 0.025(2) 0.024(2) 0.014(2) 0.0058(19) 0.0023(19) 0.0055(19)
C21 0.030(3) 0.018(2) 0.018(3) 0.0124(19) 0.004(2) 0.0046(19)
C22 0.029(3) 0.024(3) 0.022(3) 0.015(2) 0.003(2) 0.004(2)
C23 0.028(3) 0.034(3) 0.027(3) 0.018(2) 0.005(2) 0.005(2)
C24 0.029(3) 0.038(3) 0.035(3) 0.018(2) 0.000(2) 0.003(2)
C25 0.036(3) 0.028(3) 0.019(3) 0.012(2) -0.001(2) -0.004(2)
C26 0.036(3) 0.023(3) 0.028(3) 0.014(2) 0.000(2) -0.007(2)
C27 0.024(2) 0.025(3) 0.020(3) 0.010(2) 0.002(2) 0.005(2)
C29 0.029(3) 0.022(2) 0.018(3) 0.007(2) 0.004(2) 0.003(2)
C30 0.032(3) 0.021(2) 0.023(3) 0.009(2) 0.008(2) 0.001(2)
C31 0.034(3) 0.023(3) 0.023(3) 0.007(2) 0.002(2) 0.005(2)
C32 0.035(3) 0.024(3) 0.023(3) 0.010(2) 0.005(2) 0.005(2)
C33 0.034(3) 0.021(3) 0.024(3) 0.009(2) 0.005(2) 0.006(2)
C34 0.039(3) 0.028(3) 0.023(3) 0.010(2) 0.007(2) 0.008(2)
C35 0.039(3) 0.022(3) 0.022(3) 0.006(2) 0.003(2) 0.003(2)
C36 0.033(3) 0.033(3) 0.026(3) 0.012(2) 0.001(2) 0.005(2)
C37 0.049(3) 0.018(3) 0.017(3) 0.004(2) 0.009(2) -0.005(2)
C38 0.035(3) 0.025(3) 0.015(3) 0.011(2) 0.005(2) 0.009(2)
C39 0.057(4) 0.031(3) 0.024(3) 0.014(2) 0.007(3) 0.014(3)
B1 0.020(3) 0.023(3) 0.024(3) 0.012(2) 0.005(2) 0.006(2)
O7 0.085(3) 0.043(3) 0.059(3) 0.005(2) 0.009(2) 0.016(3)

loop_
_atom_type_symbol
_atom_type_description
_atom_type_scat_dispersion_real
_atom_type_scat_dispersion_imag
_atom_type_scat_source
C C 0.0030 0.0020 'International Tables Vol C Tables 4.2.6.8 and 6.1.1.4'
H H 0.0000 0.0000 'International Tables Vol C Tables 4.2.6.8 and 6.1.1.4'
B B 0.0010 0.0010 'International Tables Vol C Tables 4.2.6.8 and 6.1.1.4'
Co Co 0.3490 0.9720 'International Tables Vol C Tables 4.2.6.8 and 6.1.1.4'
F F 0.0170 0.0100 'International Tables Vol C Tables 4.2.6.8 and 6.1.1.4'
N N 0.0060 0.0030 'International Tables Vol C Tables 4.2.6.8 and 6.1.1.4'
O O 0.0110 0.0060 'International Tables Vol C Tables 4.2.6.8 and 6.1.1.4'

loop_
_geom_angle_atom_site_label_1
_geom_angle_atom_site_label_2
_geom_angle_atom_site_label_3
_geom_angle
_geom_angle_site_symmetry_1
_geom_angle_site_symmetry_3
_geom_angle_publ_flag
O1 Co1 O2 57.55(12) . . ?
O3 Co1 O1 142.53(13) 2_546 . ?
O3 Co1 O2 85.53(13) 2_546 . ?
O3 Co1 O4 117.22(13) 2_546 1_655 ?
O3 Co1 N1 89.48(13) 2_546 . ?
O3 Co1 N2 95.75(14) 2_546 1_546 ?
O4 Co1 O1 99.75(12) 1_655 . ?
O4 Co1 O2 157.24(13) 1_655 . ?
O4 Co1 N1 85.55(13) 1_655 . ?
O4 Co1 N2 87.23(13) 1_655 1_546 ?
N1 Co1 O1 87.44(13) . . ?
N1 Co1 O2 94.39(14) . . ?
N2 Co1 O1 91.66(13) 1_546 . ?
N2 Co1 O2 91.42(14) 1_546 . ?
N2 Co1 N1 172.47(15) 1_546 . ?
C37 O1 Co1 91.6(3) . . ?
C37 O2 Co1 88.5(3) . . ?
C38 O3 Co1 153.2(3) . 2_546 ?
C38 O4 Co1 125.2(3) . 1_455 ?
C39 O5 H5 109.5 . . ?
C1 N1 Co1 117.6(3) . . ?
C5 N1 Co1 125.9(3) . . ?
C5 N1 C1 116.5(4) . . ?
C25 N2 Co1 121.8(3) . 1_564 ?
C30 N2 Co1 121.7(3) . 1_564 ?
C30 N2 C25 116.5(4) . . ?
C8 N3 B1 124.3(3) . . ?
C9 N3 C8 107.9(3) . . ?
C9 N3 B1 127.3(4) . . ?
C19 N4 B1 123.4(3) . . ?
C22 N4 C19 108.7(4) . . ?
C22 N4 B1 126.4(4) . . ?
N1 C1 H1 118.1 . . ?
N1 C1 C2 123.8(5) . . ?
C2 C1 H1 118.1 . . ?
C1 C2 H2 120.0 . . ?
C1 C2 C3 120.0(4) . . ?
C3 C2 H2 120.0 . . ?
C2 C3 C4 116.6(4) . . ?
C2 C3 C6 119.8(4) . . ?
C4 C3 C6 123.6(4) . . ?
C3 C4 H4 120.1 . . ?
C5 C4 C3 119.8(4) . . ?
C5 C4 H4 120.1 . . ?
N1 C5 C4 123.3(4) . . ?
N1 C5 H5A 118.3 . . ?
C4 C5 H5A 118.3 . . ?
C7 C6 C3 126.5(4) . . ?
C7 C6 C9 108.0(4) . . ?
C9 C6 C3 125.4(4) . . ?
C6 C7 C8 106.3(4) . . ?
C6 C7 C10 125.8(4) . . ?
C8 C7 C10 127.8(4) . . ?
N3 C8 C7 108.7(4) . . ?
N3 C8 C12 120.1(4) . . ?
C12 C8 C7 131.2(4) . . ?
N3 C9 C6 109.1(4) . . ?
N3 C9 C11 122.1(4) . . ?
C6 C9 C11 128.8(4) . . ?
C7 C10 H10A 109.5 . . ?
C7 C10 H10B 109.5 . . ?
C7 C10 H10C 109.5 . . ?
H10A C10 H10B 109.5 . . ?
H10A C10 H10C 109.5 . . ?
H10B C10 H10C 109.5 . . ?
C9 C11 H11A 109.5 . . ?
C9 C11 H11B 109.5 . . ?
C9 C11 H11C 109.5 . . ?
H11A C11 H11B 109.5 . . ?
H11A C11 H11C 109.5 . . ?
H11B C11 H11C 109.5 . . ?
C8 C12 C13 118.6(4) . . ?
C19 C12 C8 120.4(4) . . ?
C19 C12 C13 121.0(4) . . ?
C14 C13 C12 121.3(4) . . ?
C14 C13 C18 118.7(4) . . ?
C18 C13 C12 120.0(4) . . ?
C13 C14 H14 119.6 . . ?
C15 C14 C13 120.7(5) . . ?
C15 C14 H14 119.6 . . ?
C14 C15 H15 120.4 . . ?
C16 C15 C14 119.3(5) . . ?
C16 C15 H15 120.4 . . ?
C15 C16 H16 119.7 . . ?
C17 C16 C15 120.6(5) . . ?
C17 C16 H16 119.7 . . ?
C16 C17 H17 120.1 . . ?
C18 C17 C16 119.8(5) . . ?
C18 C17 H17 120.1 . . ?
C13 C18 H18 119.6 . . ?
C17 C18 C13 120.9(5) . . ?
C17 C18 H18 119.6 . . ?
N4 C19 C12 120.3(4) . . ?
N4 C19 C20 108.4(3) . . ?
C12 C19 C20 131.1(4) . . ?
C19 C20 C23 128.3(4) . . ?
C21 C20 C19 105.7(4) . . ?
C21 C20 C23 125.9(4) . . ?
C20 C21 C22 107.9(4) . . ?
C20 C21 C27 129.4(4) . . ?
C22 C21 C27 122.6(4) . . ?
N4 C22 C21 109.2(4) . . ?
N4 C22 C24 122.4(4) . . ?
C21 C22 C24 128.2(4) . . ?
C20 C23 H23A 109.5 . . ?
C20 C23 H23B 109.5 . . ?
C20 C23 H23C 109.5 . . ?
H23A C23 H23B 109.5 . . ?
H23A C23 H23C 109.5 . . ?
H23B C23 H23C 109.5 . . ?
C22 C24 H24A 109.5 . . ?
C22 C24 H24B 109.5 . . ?
C22 C24 H24C 109.5 . . ?
H24A C24 H24B 109.5 . . ?
H24A C24 H24C 109.5 . . ?
H24B C24 H24C 109.5 . . ?
N2 C25 H25 118.3 . . ?
N2 C25 C26 123.4(5) . . ?
C26 C25 H25 118.3 . . ?
C25 C26 H26 119.8 . . ?
C25 C26 C27 120.3(4) . . ?
C27 C26 H26 119.8 . . ?
C26 C27 C21 118.9(4) . . ?
C29 C27 C21 124.7(4) . . ?
C29 C27 C26 116.3(4) . . ?
C27 C29 H29 120.0 . . ?
C27 C29 C30 120.0(4) . . ?
C30 C29 H29 120.0 . . ?
N2 C30 C29 123.3(4) . . ?
N2 C30 H30 118.4 . . ?
C29 C30 H30 118.4 . . ?
C32 C31 C37 121.8(4) . . ?
C36 C31 C32 118.6(4) . . ?
C36 C31 C37 119.6(4) . . ?
C31 C32 H32 119.4 . . ?
C33 C32 C31 121.2(4) . . ?
C33 C32 H32 119.4 . . ?
C32 C33 C34 118.7(4) . . ?
C32 C33 C38 121.2(4) . . ?
C34 C33 C38 120.0(4) . . ?
C33 C34 H34 119.7 . . ?
C35 C34 C33 120.5(5) . . ?
C35 C34 H34 119.7 . . ?
C34 C35 C36 119.8(5) . . ?
C34 C35 C39 123.0(5) . . ?
C36 C35 C39 117.1(5) . . ?
C31 C36 C35 121.1(5) . . ?
C31 C36 H36 119.4 . . ?
C35 C36 H36 119.4 . . ?
O1 C37 O2 122.3(5) . . ?
O1 C37 C31 121.0(4) . . ?
O2 C37 C31 116.5(4) . . ?
O3 C38 O4 125.1(4) . . ?
O3 C38 C33 118.1(4) . . ?
O4 C38 C33 116.8(4) . . ?
O5 C39 C35 114.7(5) . . ?
O6 C39 O5 121.8(5) . . ?
O6 C39 C35 123.5(5) . . ?
F1 B1 F2 110.3(4) . . ?
F1 B1 N3 109.7(4) . . ?
F1 B1 N4 108.7(4) . . ?
F2 B1 N3 110.8(4) . . ?
F2 B1 N4 110.7(4) . . ?
N3 B1 N4 106.5(3) . . ?
H7A O7 H7B 104.5 . . ?

loop_
_geom_bond_atom_site_label_1
_geom_bond_atom_site_label_2
_geom_bond_distance
_geom_bond_site_symmetry_2
_geom_bond_publ_flag
Co1 O1 2.223(3) . ?
Co1 O2 2.250(3) . ?
Co1 O3 2.033(3) 2_546 ?
Co1 O4 2.056(3) 1_655 ?
Co1 N1 2.142(4) . ?
Co1 N2 2.123(4) 1_546 ?
F1 B1 1.381(6) . ?
F2 B1 1.385(6) . ?
O1 C37 1.193(5) . ?
O2 C37 1.265(5) . ?
O3 Co1 2.033(3) 2_546 ?
O3 C38 1.245(5) . ?
O4 Co1 2.056(3) 1_455 ?
O4 C38 1.260(5) . ?
O5 H5 0.8400 . ?
O5 C39 1.319(6) . ?
O6 C39 1.221(6) . ?
N1 C1 1.348(6) . ?
N1 C5 1.339(6) . ?
N2 Co1 2.123(4) 1_564 ?
N2 C25 1.340(6) . ?
N2 C30 1.337(6) . ?
N3 C8 1.396(5) . ?
N3 C9 1.361(5) . ?
N3 B1 1.543(6) . ?
N4 C19 1.388(5) . ?
N4 C22 1.341(5) . ?
N4 B1 1.547(6) . ?
C1 H1 0.9500 . ?
C1 C2 1.370(6) . ?
C2 H2 0.9500 . ?
C2 C3 1.392(6) . ?
C3 C4 1.397(6) . ?
C3 C6 1.474(6) . ?
C4 H4 0.9500 . ?
C4 C5 1.383(6) . ?
C5 H5A 0.9500 . ?
C6 C7 1.395(6) . ?
C6 C9 1.409(6) . ?
C7 C8 1.417(6) . ?
C7 C10 1.496(6) . ?
C8 C12 1.414(6) . ?
C9 C11 1.483(6) . ?
C10 H10A 0.9800 . ?
C10 H10B 0.9800 . ?
C10 H10C 0.9800 . ?
C11 H11A 0.9800 . ?
C11 H11B 0.9800 . ?
C11 H11C 0.9800 . ?
C12 C13 1.478(6) . ?
C12 C19 1.405(6) . ?
C13 C14 1.383(7) . ?
C13 C18 1.387(6) . ?
C14 H14 0.9500 . ?
C14 C15 1.381(6) . ?
C15 H15 0.9500 . ?
C15 C16 1.380(7) . ?
C16 H16 0.9500 . ?
C16 C17 1.375(7) . ?
C17 H17 0.9500 . ?
C17 C18 1.368(6) . ?
C18 H18 0.9500 . ?
C19 C20 1.429(6) . ?
C20 C21 1.395(6) . ?
C20 C23 1.496(6) . ?
C21 C22 1.413(6) . ?
C21 C27 1.475(6) . ?
C22 C24 1.496(6) . ?
C23 H23A 0.9800 . ?
C23 H23B 0.9800 . ?
C23 H23C 0.9800 . ?
C24 H24A 0.9800 . ?
C24 H24B 0.9800 . ?
C24 H24C 0.9800 . ?
C25 H25 0.9500 . ?
C25 C26 1.373(6) . ?
C26 H26 0.9500 . ?
C26 C27 1.389(6) . ?
C27 C29 1.383(6) . ?
C29 H29 0.9500 . ?
C29 C30 1.388(6) . ?
C30 H30 0.9500 . ?
C31 C32 1.400(6) . ?
C31 C36 1.387(6) . ?
C31 C37 1.548(7) . ?
C32 H32 0.9500 . ?
C32 C33 1.396(6) . ?
C33 C34 1.403(6) . ?
C33 C38 1.524(6) . ?
C34 H34 0.9500 . ?
C34 C35 1.383(6) . ?
C35 C36 1.389(7) . ?
C35 C39 1.468(7) . ?
C36 H36 0.9500 . ?
O7 H7A 0.8498 . ?
O7 H7B 0.8501 . ?

loop_
_geom_torsion_atom_site_label_1
_geom_torsion_atom_site_label_2
_geom_torsion_atom_site_label_3
_geom_torsion_atom_site_label_4
_geom_torsion
_geom_torsion_site_symmetry_1
_geom_torsion_site_symmetry_2
_geom_torsion_site_symmetry_3
_geom_torsion_site_symmetry_4
_geom_torsion_publ_flag
Co1 O1 C37 O2 2.6(5) . . . . ?
Co1 O1 C37 C31 -172.7(4) . . . . ?
Co1 O2 C37 O1 -2.6(5) . . . . ?
Co1 O2 C37 C31 173.0(3) . . . . ?
Co1 O3 C38 O4 71.4(9) 2_546 . . . ?
Co1 O3 C38 C33 -107.0(7) 2_546 . . . ?
Co1 O4 C38 O3 -3.8(6) 1_455 . . . ?
Co1 O4 C38 C33 174.6(3) 1_455 . . . ?
Co1 N1 C1 C2 179.7(4) . . . . ?
Co1 N1 C5 C4 -179.9(3) . . . . ?
Co1 N2 C25 C26 -179.6(4) 1_564 . . . ?
Co1 N2 C30 C29 178.2(3) 1_564 . . . ?
N1 C1 C2 C3 0.0(8) . . . . ?
N2 C25 C26 C27 2.2(8) . . . . ?
N3 C8 C12 C13 172.0(4) . . . . ?
N3 C8 C12 C19 -7.1(7) . . . . ?
N4 C19 C20 C21 -1.3(5) . . . . ?
N4 C19 C20 C23 178.2(4) . . . . ?
C1 N1 C5 C4 -0.7(7) . . . . ?
C1 C2 C3 C4 -0.2(7) . . . . ?
C1 C2 C3 C6 179.4(5) . . . . ?
C2 C3 C4 C5 0.0(7) . . . . ?
C2 C3 C6 C7 52.0(7) . . . . ?
C2 C3 C6 C9 -124.6(5) . . . . ?
C3 C4 C5 N1 0.5(7) . . . . ?
C3 C6 C7 C8 -176.0(4) . . . . ?
C3 C6 C7 C10 7.3(8) . . . . ?
C3 C6 C9 N3 177.4(4) . . . . ?
C3 C6 C9 C11 0.5(8) . . . . ?
C4 C3 C6 C7 -128.4(5) . . . . ?
C4 C3 C6 C9 55.1(7) . . . . ?
C5 N1 C1 C2 0.5(7) . . . . ?
C6 C3 C4 C5 -179.7(4) . . . . ?
C6 C7 C8 N3 -2.0(5) . . . . ?
C6 C7 C8 C12 177.2(5) . . . . ?
C7 C6 C9 N3 0.3(6) . . . . ?
C7 C6 C9 C11 -176.6(5) . . . . ?
C7 C8 C12 C13 -7.2(8) . . . . ?
C7 C8 C12 C19 173.8(5) . . . . ?
C8 N3 C9 C6 -1.5(5) . . . . ?
C8 N3 C9 C11 175.6(5) . . . . ?
C8 N3 B1 F1 -98.0(5) . . . . ?
C8 N3 B1 F2 140.0(4) . . . . ?
C8 N3 B1 N4 19.5(6) . . . . ?
C8 C12 C13 C14 -82.1(6) . . . . ?
C8 C12 C13 C18 96.5(5) . . . . ?
C8 C12 C19 N4 0.7(7) . . . . ?
C8 C12 C19 C20 -173.5(5) . . . . ?
C9 N3 C8 C7 2.2(5) . . . . ?
C9 N3 C8 C12 -177.1(4) . . . . ?
C9 N3 B1 F1 72.6(6) . . . . ?
C9 N3 B1 F2 -49.4(6) . . . . ?
C9 N3 B1 N4 -169.9(4) . . . . ?
C9 C6 C7 C8 1.1(5) . . . . ?
C9 C6 C7 C10 -175.7(5) . . . . ?
C10 C7 C8 N3 174.7(4) . . . . ?
C10 C7 C8 C12 -6.1(9) . . . . ?
C12 C13 C14 C15 178.3(5) . . . . ?
C12 C13 C18 C17 -178.0(4) . . . . ?
C12 C19 C20 C21 173.5(5) . . . . ?
C12 C19 C20 C23 -7.0(8) . . . . ?
C13 C12 C19 N4 -178.3(4) . . . . ?
C13 C12 C19 C20 7.4(8) . . . . ?
C13 C14 C15 C16 0.0(8) . . . . ?
C14 C13 C18 C17 0.7(7) . . . . ?
C14 C15 C16 C17 0.0(9) . . . . ?
C15 C16 C17 C18 0.3(8) . . . . ?
C16 C17 C18 C13 -0.7(8) . . . . ?
C18 C13 C14 C15 -0.3(7) . . . . ?
C19 N4 C22 C21 0.8(5) . . . . ?
C19 N4 C22 C24 -175.5(4) . . . . ?
C19 N4 B1 F1 92.1(5) . . . . ?
C19 N4 B1 F2 -146.6(4) . . . . ?
C19 N4 B1 N3 -26.0(6) . . . . ?
C19 C12 C13 C14 96.9(6) . . . . ?
C19 C12 C13 C18 -84.4(6) . . . . ?
C19 C20 C21 C22 1.8(5) . . . . ?
C19 C20 C21 C27 -174.3(5) . . . . ?
C20 C21 C22 N4 -1.6(6) . . . . ?
C20 C21 C22 C24 174.4(5) . . . . ?
C20 C21 C27 C26 130.5(5) . . . . ?
C20 C21 C27 C29 -49.8(7) . . . . ?
C21 C27 C29 C30 -176.6(4) . . . . ?
C22 N4 C19 C12 -175.1(4) . . . . ?
C22 N4 C19 C20 0.4(5) . . . . ?
C22 N4 B1 F1 -72.6(6) . . . . ?
C22 N4 B1 F2 48.8(6) . . . . ?
C22 N4 B1 N3 169.4(4) . . . . ?
C22 C21 C27 C26 -45.1(7) . . . . ?
C22 C21 C27 C29 134.7(5) . . . . ?
C23 C20 C21 C22 -177.8(4) . . . . ?
C23 C20 C21 C27 6.1(8) . . . . ?
C25 N2 C30 C29 -3.0(7) . . . . ?
C25 C26 C27 C21 175.3(4) . . . . ?
C25 C26 C27 C29 -4.5(7) . . . . ?
C26 C27 C29 C30 3.1(7) . . . . ?
C27 C21 C22 N4 174.8(4) . . . . ?
C27 C21 C22 C24 -9.2(8) . . . . ?
C27 C29 C30 N2 0.6(7) . . . . ?
C30 N2 C25 C26 1.6(7) . . . . ?
C31 C32 C33 C34 0.3(7) . . . . ?
C31 C32 C33 C38 176.3(4) . . . . ?
C32 C31 C36 C35 1.8(7) . . . . ?
C32 C31 C37 O1 -168.0(4) . . . . ?
C32 C31 C37 O2 16.3(6) . . . . ?
C32 C33 C34 C35 0.3(7) . . . . ?
C32 C33 C38 O3 6.4(6) . . . . ?
C32 C33 C38 O4 -172.1(4) . . . . ?
C33 C34 C35 C36 0.2(7) . . . . ?
C33 C34 C35 C39 176.7(4) . . . . ?
C34 C33 C38 O3 -177.6(4) . . . . ?
C34 C33 C38 O4 3.9(6) . . . . ?
C34 C35 C36 C31 -1.3(7) . . . . ?
C34 C35 C39 O5 5.3(7) . . . . ?
C34 C35 C39 O6 -176.4(5) . . . . ?
C36 C31 C32 C33 -1.3(7) . . . . ?
C36 C31 C37 O1 14.5(7) . . . . ?
C36 C31 C37 O2 -161.1(4) . . . . ?
C36 C35 C39 O5 -178.1(4) . . . . ?
C36 C35 C39 O6 0.2(8) . . . . ?
C37 C31 C32 C33 -178.8(4) . . . . ?
C37 C31 C36 C35 179.4(4) . . . . ?
C38 C33 C34 C35 -175.8(4) . . . . ?
C39 C35 C36 C31 -178.0(4) . . . . ?
B1 N3 C8 C7 174.4(4) . . . . ?
B1 N3 C8 C12 -5.0(7) . . . . ?
B1 N3 C9 C6 -173.4(4) . . . . ?
B1 N3 C9 C11 3.7(8) . . . . ?
B1 N4 C19 C12 17.9(7) . . . . ?
B1 N4 C19 C20 -166.6(4) . . . . ?
B1 N4 C22 C21 167.3(4) . . . . ?
B1 N4 C22 C24 -9.0(7) . . . . ?
